data_7125235
loop_
_publ_author_name
'Zhou, Tao'
'Li, Bin'
'Wang, Baiquan'

_publ_section_title
;
 Rhodium-catalyzed C-H activation of 3-(indolin-1-yl)-3-oxopropanenitriles
 with diazo compounds and tandem cyclization leading to hydrogenated
 azepino[3,2,1-hi]indoles.
;
_journal_issue 98
_journal_name_full 'Chemical communications (Cambridge, England)'
_journal_page_first 14117
_journal_page_last 14120
_journal_paper_doi 10.1039/c6cc07758g
_journal_volume 52
_journal_year 2016
_chemical_formula_moiety 'C17 H16 N2 O3'
_chemical_formula_sum 'C17 H16 N2 O3'
_chemical_formula_weight 296.32
_space_group_crystal_system monoclinic
_space_group_IT_number 14
_space_group_name_Hall '-P 2yn'
_space_group_name_H-M_alt 'P 1 21/n 1'
_atom_sites_solution_hydrogens geom
_atom_sites_solution_primary direct
_atom_sites_solution_secondary difmap
_audit_creation_method SHELXL-2014/7
_audit_update_record
;
2016-08-11 deposited with the CCDC.
2016-11-10 downloaded from the CCDC.
;
_cell_angle_alpha 90
_cell_angle_beta 99.126(3)
_cell_angle_gamma 90
_cell_formula_units_Z 4
_cell_length_a 8.5064(9)
_cell_length_b 17.8133(19)
_cell_length_c 9.4824(10)
_cell_measurement_reflns_used 4505
_cell_measurement_temperature 113(2)
_cell_measurement_theta_max 27.50
_cell_measurement_theta_min 3.20
_cell_volume 1418.7(3)
_computing_cell_refinement 'CrystalClear-SM Expert 2.1 b42'
_computing_data_collection 'CrystalClear-SM Expert 2.1 b42 (Rigaku, 2015)'
_computing_data_reduction 'CrystalClear-SM Expert 2.1 b42'
_computing_molecular_graphics 'CrystalStructure 4.2'
_computing_publication_material 'CrystalStructure 4.2 (Rigaku, 2015)'
_computing_structure_refinement 'SHELXL-2014/7 (Sheldrick, 2014)'
_computing_structure_solution 'SHELXT Version 2014/4 (Sheldrick, 2014)'
_diffrn_ambient_temperature 113(2)
_diffrn_detector_area_resol_mean 5.814
_diffrn_measured_fraction_theta_full 0.995
_diffrn_measured_fraction_theta_max 0.995
_diffrn_measurement_device_type 'Rigaku XtaLAB P200'
_diffrn_measurement_method \w
_diffrn_radiation_type MoK\a
_diffrn_radiation_wavelength 0.71075
_diffrn_reflns_av_R_equivalents 0.1108
_diffrn_reflns_av_unetI/netI 0.0503
_diffrn_reflns_Laue_measured_fraction_full 0.995
_diffrn_reflns_Laue_measured_fraction_max 0.995
_diffrn_reflns_limit_h_max 11
_diffrn_reflns_limit_h_min -11
_diffrn_reflns_limit_k_max 23
_diffrn_reflns_limit_k_min -24
_diffrn_reflns_limit_l_max 12
_diffrn_reflns_limit_l_min -12
_diffrn_reflns_number 18579
_diffrn_reflns_point_group_measured_fraction_full 0.995
_diffrn_reflns_point_group_measured_fraction_max 0.995
_diffrn_reflns_theta_full 25.242
_diffrn_reflns_theta_max 28.737
_diffrn_reflns_theta_min 2.458
_exptl_absorpt_coefficient_mu 0.096
_exptl_absorpt_correction_T_max 0.981
_exptl_absorpt_correction_T_min 0.926
_exptl_absorpt_correction_type multi-scan
_exptl_absorpt_process_details 'REQAB (Rigaku, 1998)'
_exptl_crystal_colour colorless
_exptl_crystal_density_diffrn 1.387
_exptl_crystal_density_method 'not measured'
_exptl_crystal_description prism
_exptl_crystal_F_000 624
_exptl_crystal_size_max 0.240
_exptl_crystal_size_mid 0.220
_exptl_crystal_size_min 0.200
_refine_diff_density_max 0.430
_refine_diff_density_min -0.240
_refine_diff_density_rms 0.056
_refine_ls_extinction_method none
_refine_ls_goodness_of_fit_ref 1.048
_refine_ls_hydrogen_treatment constr
_refine_ls_matrix_type full
_refine_ls_number_parameters 201
_refine_ls_number_reflns 3671
_refine_ls_number_restraints 0
_refine_ls_restrained_S_all 1.048
_refine_ls_R_factor_all 0.0473
_refine_ls_R_factor_gt 0.0437
_refine_ls_shift/su_max 0.001
_refine_ls_shift/su_mean 0.000
_refine_ls_structure_factor_coef Fsqd
_refine_ls_weighting_details 'w=1/[\s^2^(Fo^2^)+(0.0565P)^2^+0.4807P] where P=(Fo^2^+2Fc^2^)/3'
_refine_ls_weighting_scheme calc
_refine_ls_wR_factor_gt 0.1179
_refine_ls_wR_factor_ref 0.1210
_reflns_Friedel_coverage 0.000
_reflns_number_gt 3307
_reflns_number_total 3671
_reflns_threshold_expression 'I > 2\s(I)'
_cod_data_source_file c6cc07758g2.cif
_cod_data_source_block m20151113b
_cod_original_sg_symbol_H-M 'P 21/n'
_cod_database_code 7125235
_shelx_shelxl_version_number 2014/7
_shelx_space_group_comment
; 
The symmetry employed for this shelxl refinement is uniquely defined 
by the following loop, which should always be used as a source of 
symmetry information in preference to the above space-group names. 
They are only intended as comments. 
;
_shelx_estimated_absorpt_t_min 0.977
_shelx_estimated_absorpt_t_max 0.981

loop_
_space_group_symop_operation_xyz
'x, y, z'
'-x+1/2, y+1/2, -z+1/2'
'-x, -y, -z'
'x-1/2, -y-1/2, z-1/2'

loop_
_atom_site_label
_atom_site_type_symbol
_atom_site_fract_x
_atom_site_fract_y
_atom_site_fract_z
_atom_site_U_iso_or_equiv
_atom_site_adp_type
_atom_site_occupancy
_atom_site_site_symmetry_order
_atom_site_calc_flag
_atom_site_refinement_flags_posn
_atom_site_refinement_flags_adp
O1 O 0.37069(9) 0.57921(5) 0.53872(9) 0.02087(19) Uani 1 1 d . .
O2 O 0.41427(10) 0.77752(5) 0.68871(10) 0.0266(2) Uani 1 1 d . .
O3 O 0.64620(10) 0.83974(5) 0.71962(10) 0.0261(2) Uani 1 1 d . .
N1 N 0.61785(11) 0.62854(5) 0.56957(9) 0.01483(19) Uani 1 1 d . .
N2 N 0.29758(13) 0.50664(6) 0.85732(12) 0.0246(2) Uani 1 1 d . .
C1 C 0.64506(14) 0.60503(6) 0.42502(12) 0.0191(2) Uani 1 1 d . .
H1A H 0.6180 0.6460 0.3549 0.023 Uiso 1 1 calc R U
H1B H 0.5807 0.5602 0.3922 0.023 Uiso 1 1 calc R U
C2 C 0.82391(14) 0.58705(6) 0.44532(13) 0.0203(2) Uani 1 1 d . .
H2A H 0.8431 0.5325 0.4583 0.024 Uiso 1 1 calc R U
H2B H 0.8720 0.6046 0.3627 0.024 Uiso 1 1 calc R U
C3 C 0.88975(13) 0.62988(6) 0.57894(12) 0.0172(2) Uani 1 1 d . .
C4 C 0.76448(12) 0.65240(5) 0.64810(11) 0.0142(2) Uani 1 1 d . .
C5 C 0.78791(12) 0.69526(5) 0.77177(11) 0.0143(2) Uani 1 1 d . .
C6 C 0.94505(13) 0.71239(6) 0.83031(12) 0.0178(2) Uani 1 1 d . .
H6 H 0.9657 0.7410 0.9158 0.021 Uiso 1 1 calc R U
C7 C 1.07157(13) 0.68824(6) 0.76536(13) 0.0210(2) Uani 1 1 d . .
H7 H 1.1775 0.6999 0.8077 0.025 Uiso 1 1 calc R U
C8 C 1.04464(13) 0.64697(6) 0.63835(13) 0.0209(2) Uani 1 1 d . .
H8 H 1.1313 0.6310 0.5937 0.025 Uiso 1 1 calc R U
C9 C 0.64792(12) 0.72417(6) 0.83637(11) 0.0139(2) Uani 1 1 d . .
H9 H 0.6920 0.7503 0.9274 0.017 Uiso 1 1 calc R U
C10 C 0.54441(12) 0.66059(6) 0.87423(11) 0.0143(2) Uani 1 1 d . .
C11 C 0.47814(12) 0.61001(6) 0.77629(11) 0.0146(2) Uani 1 1 d . .
C12 C 0.48405(12) 0.60608(6) 0.61913(11) 0.0148(2) Uani 1 1 d . .
C13 C 0.55253(12) 0.78256(6) 0.73820(11) 0.0148(2) Uani 1 1 d . .
C14 C 0.57897(14) 0.90351(6) 0.63317(13) 0.0213(2) Uani 1 1 d . .
H14A H 0.4632 0.9075 0.6350 0.026 Uiso 1 1 calc R U
H14B H 0.5955 0.8971 0.5328 0.026 Uiso 1 1 calc R U
C15 C 0.66275(19) 0.97245(7) 0.69613(15) 0.0323(3) Uani 1 1 d . .
H15A H 0.6212 1.0165 0.6403 0.039 Uiso 1 1 calc R U
H15B H 0.7772 0.9677 0.6942 0.039 Uiso 1 1 calc R U
H15C H 0.6448 0.9784 0.7951 0.039 Uiso 1 1 calc R U
C16 C 0.51878(15) 0.65860(6) 1.02648(12) 0.0204(2) Uani 1 1 d . .
H16A H 0.4609 0.6128 1.0435 0.024 Uiso 1 1 calc R U
H16B H 0.4567 0.7026 1.0464 0.024 Uiso 1 1 calc R U
H16C H 0.6220 0.6591 1.0893 0.024 Uiso 1 1 calc R U
C17 C 0.37659(13) 0.55240(6) 0.82062(12) 0.0171(2) Uani 1 1 d . .

loop_
_atom_site_aniso_label
_atom_site_aniso_U_11
_atom_site_aniso_U_22
_atom_site_aniso_U_33
_atom_site_aniso_U_23
_atom_site_aniso_U_13
_atom_site_aniso_U_12
O1 0.0189(4) 0.0241(4) 0.0186(4) -0.0060(3) 0.0000(3) -0.0024(3)
O2 0.0202(4) 0.0212(4) 0.0361(5) 0.0100(4) -0.0028(3) -0.0010(3)
O3 0.0216(4) 0.0127(4) 0.0416(5) 0.0094(3) -0.0027(4) -0.0017(3)
N1 0.0182(4) 0.0139(4) 0.0122(4) -0.0023(3) 0.0020(3) 0.0005(3)
N2 0.0301(5) 0.0200(5) 0.0244(5) -0.0014(4) 0.0060(4) -0.0057(4)
C1 0.0265(5) 0.0186(5) 0.0129(5) -0.0031(4) 0.0055(4) 0.0019(4)
C2 0.0252(5) 0.0166(5) 0.0211(6) -0.0021(4) 0.0097(4) 0.0000(4)
C3 0.0215(5) 0.0104(4) 0.0209(5) 0.0032(4) 0.0067(4) 0.0019(4)
C4 0.0156(5) 0.0102(4) 0.0167(5) 0.0024(3) 0.0020(4) 0.0011(3)
C5 0.0161(5) 0.0107(4) 0.0156(5) 0.0022(3) 0.0015(4) 0.0008(3)
C6 0.0192(5) 0.0146(5) 0.0181(5) 0.0036(4) -0.0015(4) -0.0016(4)
C7 0.0157(5) 0.0187(5) 0.0273(6) 0.0070(4) -0.0003(4) -0.0002(4)
C8 0.0187(5) 0.0161(5) 0.0291(6) 0.0063(4) 0.0077(4) 0.0032(4)
C9 0.0163(4) 0.0115(4) 0.0134(5) -0.0013(3) 0.0006(4) -0.0002(3)
C10 0.0160(4) 0.0115(4) 0.0149(5) 0.0009(3) 0.0015(4) 0.0021(3)
C11 0.0165(4) 0.0123(4) 0.0149(5) 0.0004(3) 0.0023(4) 0.0013(4)
C12 0.0171(5) 0.0115(4) 0.0155(5) -0.0015(3) 0.0013(4) 0.0017(4)
C13 0.0185(5) 0.0114(4) 0.0145(5) -0.0020(3) 0.0031(4) 0.0013(4)
C14 0.0274(5) 0.0125(5) 0.0233(6) 0.0039(4) 0.0019(4) 0.0009(4)
C15 0.0535(8) 0.0132(5) 0.0275(7) -0.0011(4) -0.0019(6) -0.0015(5)
C16 0.0303(6) 0.0176(5) 0.0138(5) -0.0017(4) 0.0050(4) -0.0037(4)
C17 0.0204(5) 0.0142(5) 0.0163(5) -0.0027(4) 0.0021(4) 0.0011(4)

loop_
_atom_type_symbol
_atom_type_description
_atom_type_scat_dispersion_real
_atom_type_scat_dispersion_imag
_atom_type_scat_source
C C 0.0033 0.0016 'International Tables Vol C Tables 4.2.6.8 and 6.1.1.4'
H H 0.0000 0.0000 'International Tables Vol C Tables 4.2.6.8 and 6.1.1.4'
N N 0.0061 0.0033 'International Tables Vol C Tables 4.2.6.8 and 6.1.1.4'
O O 0.0106 0.0060 'International Tables Vol C Tables 4.2.6.8 and 6.1.1.4'

loop_
_geom_angle_atom_site_label_1
_geom_angle_atom_site_label_2
_geom_angle_atom_site_label_3
_geom_angle
C13 O3 C14 118.85(9)
C12 N1 C4 128.62(9)
C12 N1 C1 119.84(9)
C4 N1 C1 108.50(8)
N1 C1 C2 103.83(9)
N1 C1 H1A 111.0
C2 C1 H1A 111.0
N1 C1 H1B 111.0
C2 C1 H1B 111.0
H1A C1 H1B 109.0
C3 C2 C1 103.19(9)
C3 C2 H2A 111.1
C1 C2 H2A 111.1
C3 C2 H2B 111.1
C1 C2 H2B 111.1
H2A C2 H2B 109.1
C8 C3 C4 119.65(10)
C8 C3 C2 131.04(10)
C4 C3 C2 109.30(9)
C5 C4 C3 122.51(10)
C5 C4 N1 127.42(9)
C3 C4 N1 109.99(9)
C4 C5 C6 117.14(10)
C4 C5 C9 120.85(9)
C6 C5 C9 121.97(9)
C7 C6 C5 121.03(10)
C7 C6 H6 119.5
C5 C6 H6 119.5
C6 C7 C8 120.76(10)
C6 C7 H7 119.6
C8 C7 H7 119.6
C3 C8 C7 118.82(10)
C3 C8 H8 120.6
C7 C8 H8 120.6
C10 C9 C5 111.50(8)
C10 C9 C13 112.26(8)
C5 C9 C13 111.00(8)
C10 C9 H9 107.3
C5 C9 H9 107.3
C13 C9 H9 107.3
C11 C10 C16 122.64(10)
C11 C10 C9 122.09(9)
C16 C10 C9 115.26(9)
C10 C11 C17 118.47(10)
C10 C11 C12 129.61(10)
C17 C11 C12 111.79(9)
O1 C12 N1 121.23(10)
O1 C12 C11 119.23(10)
N1 C12 C11 119.45(9)
O2 C13 O3 125.46(10)
O2 C13 C9 125.24(10)
O3 C13 C9 109.29(9)
O3 C14 C15 107.13(10)
O3 C14 H14A 110.3
C15 C14 H14A 110.3
O3 C14 H14B 110.3
C15 C14 H14B 110.3
H14A C14 H14B 108.5
C14 C15 H15A 109.5
C14 C15 H15B 109.5
H15A C15 H15B 109.5
C14 C15 H15C 109.5
H15A C15 H15C 109.5
H15B C15 H15C 109.5
C10 C16 H16A 109.5
C10 C16 H16B 109.5
H16A C16 H16B 109.5
C10 C16 H16C 109.5
H16A C16 H16C 109.5
H16B C16 H16C 109.5
N2 C17 C11 179.10(12)

loop_
_geom_bond_atom_site_label_1
_geom_bond_atom_site_label_2
_geom_bond_distance
O1 C12 1.2277(13)
O2 C13 1.1985(13)
O3 C13 1.3222(13)
O3 C14 1.4631(13)
N1 C12 1.3587(14)
N1 C4 1.4128(13)
N1 C1 1.4861(14)
N2 C17 1.1453(15)
C1 C2 1.5366(16)
C1 H1A 0.9900
C1 H1B 0.9900
C2 C3 1.5086(16)
C2 H2A 0.9900
C2 H2B 0.9900
C3 C8 1.3823(16)
C3 C4 1.3958(15)
C4 C5 1.3870(14)
C5 C6 1.3973(14)
C5 C9 1.5132(14)
C6 C7 1.3903(16)
C6 H6 0.9500
C7 C8 1.3986(18)
C7 H7 0.9500
C8 H8 0.9500
C9 C10 1.5123(14)
C9 C13 1.5385(14)
C9 H9 1.0000
C10 C11 1.3513(14)
C10 C16 1.4943(15)
C11 C17 1.4461(15)
C11 C12 1.5007(15)
C14 C15 1.4959(16)
C14 H14A 0.9900
C14 H14B 0.9900
C15 H15A 0.9800
C15 H15B 0.9800
C15 H15C 0.9800
C16 H16A 0.9800
C16 H16B 0.9800
C16 H16C 0.9800

loop_
_geom_torsion_atom_site_label_1
_geom_torsion_atom_site_label_2
_geom_torsion_atom_site_label_3
_geom_torsion_atom_site_label_4
_geom_torsion
C12 N1 C1 C2 -139.81(10)
C4 N1 C1 C2 22.13(11)
N1 C1 C2 C3 -21.37(11)
C1 C2 C3 C8 -167.22(11)
C1 C2 C3 C4 14.18(11)
C8 C3 C4 C5 3.56(16)
C2 C3 C4 C5 -177.65(9)
C8 C3 C4 N1 -179.49(9)
C2 C3 C4 N1 -0.71(12)
C12 N1 C4 C5 -37.29(16)
C1 N1 C4 C5 162.84(10)
C12 N1 C4 C3 145.95(10)
C1 N1 C4 C3 -13.91(11)
C3 C4 C5 C6 -3.22(15)
N1 C4 C5 C6 -179.61(9)
C3 C4 C5 C9 174.67(9)
N1 C4 C5 C9 -1.72(16)
C4 C5 C6 C7 0.99(15)
C9 C5 C6 C7 -176.88(10)
C5 C6 C7 C8 0.89(17)
C4 C3 C8 C7 -1.53(16)
C2 C3 C8 C7 179.99(11)
C6 C7 C8 C3 -0.61(17)
C4 C5 C9 C10 59.07(12)
C6 C5 C9 C10 -123.14(10)
C4 C5 C9 C13 -66.89(12)
C6 C5 C9 C13 110.90(11)
C5 C9 C10 C11 -56.89(12)
C13 C9 C10 C11 68.38(12)
C5 C9 C10 C16 124.07(10)
C13 C9 C10 C16 -110.66(10)
C16 C10 C11 C17 0.92(15)
C9 C10 C11 C17 -178.05(9)
C16 C10 C11 C12 176.41(10)
C9 C10 C11 C12 -2.55(17)
C4 N1 C12 O1 -172.14(10)
C1 N1 C12 O1 -14.24(15)
C4 N1 C12 C11 4.29(15)
C1 N1 C12 C11 162.19(9)
C10 C11 C12 O1 -149.03(11)
C17 C11 C12 O1 26.71(13)
C10 C11 C12 N1 34.47(16)
C17 C11 C12 N1 -149.79(9)
C14 O3 C13 O2 0.64(17)
C14 O3 C13 C9 -178.03(9)
C10 C9 C13 O2 -4.29(15)
C5 C9 C13 O2 121.25(12)
C10 C9 C13 O3 174.39(9)
C5 C9 C13 O3 -60.07(11)
C13 O3 C14 C15 146.29(11)
